data_7708497
loop_
_publ_author_name
'Arp, Fabian Felix'
'Ashirov, Rahym'
'Bhuvanesh, Nattamai'
'Bluemel, Janet'

_publ_section_title
;
 Di(hydroperoxy)adamantane Adducts: Synthesis, Characterization and
 Application as Oxidizers for the Direct Esterification of Aldehydes
;
_journal_name_full 'Dalton Transactions'
_journal_paper_doi 10.1039/D1DT03243G
_journal_year 2021
_chemical_formula_moiety 'C44 H34 O2 P2, C H2 Cl2'
_chemical_formula_sum 'C45 H36 Cl2 O2 P2'
_chemical_formula_weight 741.58
_space_group_crystal_system triclinic
_space_group_IT_number 2
_space_group_name_Hall '-P 1'
_space_group_name_H-M_alt 'P -1'
_atom_sites_solution_hydrogens geom
_atom_sites_solution_primary dual
_audit_creation_date 2019-10-08
_audit_creation_method
;
Olex2 1.2
(compiled 2018.05.29 svn.r3508 for OlexSys, GUI svn.r5506)
;
_audit_update_record
;
2020-08-17 deposited with the CCDC.	2021-09-30 downloaded from the CCDC.
;
_cell_angle_alpha 86.205(3)
_cell_angle_beta 86.487(3)
_cell_angle_gamma 72.612(3)
_cell_formula_units_Z 2
_cell_length_a 9.0759(5)
_cell_length_b 11.4561(7)
_cell_length_c 20.3379(12)
_cell_measurement_reflns_used 9866
_cell_measurement_temperature 110.0
_cell_measurement_theta_max 26.713
_cell_measurement_theta_min 2.163
_cell_volume 2011.7(2)
_computing_cell_refinement 'SAINT V8.38 Bruker AXS Inc., Madison, WI, USA.'
_computing_data_reduction 'SAINT V8.38 Bruker AXS Inc., Madison, WI, USA.'
_computing_molecular_graphics 'Olex2 (Dolomanov et al., 2009)'
_computing_publication_material 'Olex2 (Dolomanov et al., 2009)'
_computing_structure_refinement 'ShelXL (Sheldrick, 2015)'
_computing_structure_solution 'ShelXT (Sheldrick, 2015)'
_diffrn_ambient_temperature 110.0
_diffrn_measured_fraction_theta_full 0.994
_diffrn_measured_fraction_theta_max 0.994
_diffrn_measurement_device_type 'Bruker APEX-II CCD'
_diffrn_measurement_method '\f and \w scans'
_diffrn_radiation_type MoK\a
_diffrn_radiation_wavelength 0.71073
_diffrn_reflns_av_R_equivalents 0.0525
_diffrn_reflns_av_unetI/netI 0.0300
_diffrn_reflns_Laue_measured_fraction_full 0.994
_diffrn_reflns_Laue_measured_fraction_max 0.994
_diffrn_reflns_limit_h_max 10
_diffrn_reflns_limit_h_min -10
_diffrn_reflns_limit_k_max 13
_diffrn_reflns_limit_k_min -13
_diffrn_reflns_limit_l_max 24
_diffrn_reflns_limit_l_min -24
_diffrn_reflns_number 54613
_diffrn_reflns_point_group_measured_fraction_full 0.994
_diffrn_reflns_point_group_measured_fraction_max 0.994
_diffrn_reflns_theta_full 24.998
_diffrn_reflns_theta_max 24.998
_diffrn_reflns_theta_min 4.328
_diffrn_standards_number 0
_exptl_absorpt_coefficient_mu 0.276
_exptl_absorpt_correction_T_max 0.7456
_exptl_absorpt_correction_T_min 0.6211
_exptl_absorpt_correction_type multi-scan
_exptl_absorpt_process_details
'SADABS-2016/2 (Bruker,2016/2) was used for absorption correction. wR2(int) was 0.1477 before and 0.0750 after correction. The Ratio of minimum to maximum transmission is 0.8330. The \l/2 correction factor is Not present.'
_exptl_crystal_colour colourless
_exptl_crystal_colour_primary colourless
_exptl_crystal_density_diffrn 1.224
_exptl_crystal_description block
_exptl_crystal_F_000 772
_exptl_crystal_size_max 0.514
_exptl_crystal_size_mid 0.367
_exptl_crystal_size_min 0.208
_refine_diff_density_max 0.456
_refine_diff_density_min -0.442
_refine_diff_density_rms 0.045
_refine_ls_extinction_method none
_refine_ls_goodness_of_fit_ref 1.029
_refine_ls_hydrogen_treatment constr
_refine_ls_matrix_type full
_refine_ls_number_parameters 495
_refine_ls_number_reflns 7046
_refine_ls_number_restraints 271
_refine_ls_restrained_S_all 1.010
_refine_ls_R_factor_all 0.0528
_refine_ls_R_factor_gt 0.0411
_refine_ls_shift/su_max 0.001
_refine_ls_shift/su_mean 0.000
_refine_ls_structure_factor_coef Fsqd
_refine_ls_weighting_details 'w=1/[\s^2^(Fo^2^)+(0.0390P)^2^+1.6252P] where P=(Fo^2^+2Fc^2^)/3'
_refine_ls_weighting_scheme calc
_refine_ls_wR_factor_gt 0.0981
_refine_ls_wR_factor_ref 0.1067
_reflns_Friedel_coverage 0.000
_reflns_number_gt 5696
_reflns_number_total 7046
_reflns_threshold_expression 'I > 2\s(I)'
_cod_data_source_file d1dt03243g2.cif
_cod_data_source_block fa381
_cod_database_code 7708497
_shelx_shelxl_version_number 2018/3
_shelx_space_group_comment
;
The symmetry employed for this shelxl refinement is uniquely defined
by the following loop, which should always be used as a source of
symmetry information in preference to the above space-group names.
They are only intended as comments.
;
_shelx_estimated_absorpt_t_max 0.945
_shelx_estimated_absorpt_t_min 0.871
_olex2_refinement_description
;
1. Fixed Uiso
 At 1.2 times of:
  All C(H) groups, All C(H,H) groups
2. Restrained distances
 Cl2T-C3T \\sim Cl2S-C3S \\sim Cl1T-C3T \\sim Cl1S-C3S
 with sigma of 0.02
 Cl1S-Cl2S \\sim Cl1T-Cl2T
 with sigma of 0.02
3. Uiso/Uaniso restraints and constraints
C33 \\sim C34 \\sim C35 \\sim C36 \\sim C37 \\sim C38 \\sim C33A \\sim C34A
\\sim C35A \\sim C36A \\sim C37A \\sim C38A: within 2A with sigma of 0.02 and
sigma for terminal atoms of 0.04
Uanis(C3S) = Uanis(C3T)
Uanis(Cl1S) = Uanis(Cl1T)
Uanis(Cl2S) = Uanis(Cl2T)
Uanis(C33) = Uanis(C33A)
4. Rigid body (RIGU) restrains
 C33, C34, C35, C36, C37, C38, C33A, C34A, C35A, C36A, C37A, C38A
 with sigma for 1-2 distances of 0.02 and sigma for 1-3 distances of 0.02
5. Others
 Sof(Cl2T)=Sof(Cl1T)=Sof(C3T)=Sof(H3TA)=Sof(H3TB)=1-FVAR(1)
 Sof(Cl1S)=Sof(Cl2S)=Sof(C3S)=Sof(H3SA)=Sof(H3SB)=FVAR(1)
 Sof(C33A)=Sof(C34A)=Sof(H34A)=Sof(C35A)=Sof(H35A)=Sof(C36A)=Sof(H36A)=
 Sof(C37A)=Sof(H37A)=Sof(C38A)=Sof(H38A)=1-FVAR(2)
 Sof(C33)=Sof(C34)=Sof(H34)=Sof(C35)=Sof(H35)=Sof(C36)=Sof(H36)=Sof(C37)=
 Sof(H37)=Sof(C38)=Sof(H38)=FVAR(2)
6.a Ternary CH refined with riding coordinates:
 C3(H3), C6(H6)
6.b Secondary CH2 refined with riding coordinates:
 C3S(H3SA,H3SB), C3T(H3TA,H3TB)
6.c Aromatic/amide H refined with riding coordinates:
 C2(H2), C8(H8), C10(H10), C11(H11), C12(H12), C13(H13), C14(H14), C16(H16),
 C17(H17), C18(H18), C19(H19), C20(H20), C22(H22), C23(H23), C24(H24), C25(H25),
  C26(H26), C28(H28), C29(H29), C30(H30), C31(H31), C32(H32), C34(H34),
 C35(H35), C36(H36), C37(H37), C38(H38), C34A(H34A), C35A(H35A), C36A(H36A),
 C37A(H37A), C38A(H38A), C40(H40), C41(H41), C42(H42), C43(H43), C44(H44)
6.d Fitted hexagon refined as free rotating group:
 C33(C34,C35,C36,C37,C38), C33A(C34A,C35A,C36A,C37A,C38A)
;
_olex2_submission_special_instructions 'No special instructions were received'

loop_
_space_group_symop_operation_xyz
'x, y, z'
'-x, -y, -z'

loop_
_atom_site_label
_atom_site_type_symbol
_atom_site_fract_x
_atom_site_fract_y
_atom_site_fract_z
_atom_site_U_iso_or_equiv
_atom_site_adp_type
_atom_site_occupancy
_atom_site_site_symmetry_order
_atom_site_calc_flag
_atom_site_refinement_flags_posn
_atom_site_refinement_flags_adp
_atom_site_refinement_flags_occupancy
_atom_site_disorder_assembly
_atom_site_disorder_group
P1 P 0.24279(6) 0.69299(5) 0.35392(3) 0.02349(13) Uani 1 1 d . . . . .
P2 P 0.60108(7) 0.71071(5) 0.15003(3) 0.03100(15) Uani 1 1 d . . . . .
O1 O 0.34451(17) 0.60706(13) 0.40224(7) 0.0301(3) Uani 1 1 d . . . . .
O2 O 0.7157(2) 0.61473(17) 0.11181(9) 0.0513(5) Uani 1 1 d . . . . .
C1 C 0.1560(2) 0.62963(18) 0.29294(10) 0.0264(4) Uani 1 1 d . . . . .
C2 C 0.1934(2) 0.66790(19) 0.23245(10) 0.0279(5) Uani 1 1 d . . . . .
H2 H 0.147840 0.650240 0.194951 0.034 Uiso 1 1 calc R . . . .
C3 C 0.3078(2) 0.73886(18) 0.22467(9) 0.0244(4) Uani 1 1 d . . . . .
H3 H 0.278124 0.810896 0.192460 0.029 Uiso 1 1 calc R . . . .
C4 C 0.3478(2) 0.77084(17) 0.29332(9) 0.0216(4) Uani 1 1 d . . . . .
C5 C 0.4810(2) 0.65225(18) 0.21274(10) 0.0264(4) Uani 1 1 d . . . . .
C6 C 0.5221(2) 0.68917(18) 0.28072(9) 0.0235(4) Uani 1 1 d . . . . .
H6 H 0.556139 0.618465 0.313487 0.028 Uiso 1 1 calc R . . . .
C7 C 0.6795(2) 0.78589(18) 0.20734(10) 0.0252(4) Uani 1 1 d . . . . .
C8 C 0.6344(2) 0.76194(18) 0.26922(10) 0.0244(4) Uani 1 1 d . . . . .
H8 H 0.672964 0.790621 0.305338 0.029 Uiso 1 1 calc R . . . .
C9 C 0.0837(2) 0.80250(19) 0.39433(10) 0.0264(4) Uani 1 1 d . . . . .
C10 C -0.0351(3) 0.8832(2) 0.35871(11) 0.0324(5) Uani 1 1 d . . . . .
H10 H -0.029622 0.884533 0.311877 0.039 Uiso 1 1 calc R . . . .
C11 C -0.1608(3) 0.9611(2) 0.39143(12) 0.0379(5) Uani 1 1 d . . . . .
H11 H -0.240345 1.016904 0.367044 0.046 Uiso 1 1 calc R . . . .
C12 C -0.1704(3) 0.9576(2) 0.45972(12) 0.0391(6) Uani 1 1 d . . . . .
H12 H -0.257285 1.010543 0.482035 0.047 Uiso 1 1 calc R . . . .
C13 C -0.0546(3) 0.8779(2) 0.49551(11) 0.0378(6) Uani 1 1 d . . . . .
H13 H -0.062211 0.875854 0.542342 0.045 Uiso 1 1 calc R . . . .
C14 C 0.0729(3) 0.8006(2) 0.46327(10) 0.0312(5) Uani 1 1 d . . . . .
H14 H 0.153083 0.746421 0.488050 0.037 Uiso 1 1 calc R . . . .
C15 C 0.0587(2) 0.54814(19) 0.31027(12) 0.0313(5) Uani 1 1 d . . . . .
C16 C 0.0330(3) 0.5138(2) 0.37574(14) 0.0521(7) Uani 1 1 d . . . . .
H16 H 0.077265 0.543862 0.409605 0.062 Uiso 1 1 calc R . . . .
C17 C -0.0566(4) 0.4363(3) 0.39226(17) 0.0640(8) Uani 1 1 d . . . . .
H17 H -0.073842 0.414112 0.437279 0.077 Uiso 1 1 calc R . . . .
C18 C -0.1206(3) 0.3913(2) 0.34392(18) 0.0579(8) Uani 1 1 d . . . . .
H18 H -0.182056 0.338221 0.355320 0.069 Uiso 1 1 calc R . . . .
C19 C -0.0951(3) 0.4235(3) 0.27910(17) 0.0560(8) Uani 1 1 d . . . . .
H19 H -0.138773 0.392368 0.245488 0.067 Uiso 1 1 calc R . . . .
C20 C -0.0061(3) 0.5012(2) 0.26221(14) 0.0447(6) Uani 1 1 d . . . . .
H20 H 0.010772 0.522537 0.217044 0.054 Uiso 1 1 calc R . . . .
C21 C 0.3245(2) 0.90254(18) 0.30895(10) 0.0231(4) Uani 1 1 d . . . . .
C22 C 0.3926(2) 0.9271(2) 0.36408(10) 0.0292(5) Uani 1 1 d . . . . .
H22 H 0.452860 0.861380 0.391039 0.035 Uiso 1 1 calc R . . . .
C23 C 0.3728(3) 1.0473(2) 0.37969(12) 0.0377(6) Uani 1 1 d . . . . .
H23 H 0.420731 1.063158 0.416954 0.045 Uiso 1 1 calc R . . . .
C24 C 0.2838(3) 1.1440(2) 0.34138(13) 0.0443(6) Uani 1 1 d . . . . .
H24 H 0.270740 1.225989 0.352140 0.053 Uiso 1 1 calc R . . . .
C25 C 0.2143(3) 1.1203(2) 0.28749(13) 0.0430(6) Uani 1 1 d . . . . .
H25 H 0.152602 1.186362 0.261199 0.052 Uiso 1 1 calc R . . . .
C26 C 0.2338(3) 1.00027(19) 0.27126(11) 0.0316(5) Uani 1 1 d . . . . .
H26 H 0.184773 0.985076 0.234160 0.038 Uiso 1 1 calc R . . . .
C27 C 0.4886(3) 0.5204(2) 0.20314(11) 0.0323(5) Uani 1 1 d . . . . .
C28 C 0.5181(3) 0.4304(2) 0.25393(12) 0.0353(5) Uani 1 1 d . . . . .
H28 H 0.546308 0.448167 0.295511 0.042 Uiso 1 1 calc R . . . .
C29 C 0.5066(3) 0.3144(2) 0.24425(15) 0.0483(7) Uani 1 1 d . . . . .
H29 H 0.527640 0.253401 0.279234 0.058 Uiso 1 1 calc R . . . .
C30 C 0.4653(3) 0.2874(2) 0.18465(16) 0.0543(7) Uani 1 1 d . . . . .
H30 H 0.457533 0.208053 0.178471 0.065 Uiso 1 1 calc R . . . .
C31 C 0.4351(3) 0.3753(3) 0.13395(15) 0.0568(8) Uani 1 1 d . . . . .
H31 H 0.405801 0.356602 0.092788 0.068 Uiso 1 1 calc R . . . .
C32 C 0.4472(3) 0.4919(2) 0.14252(13) 0.0462(6) Uani 1 1 d . . . . .
H32 H 0.427307 0.551978 0.107054 0.055 Uiso 1 1 calc R . . . .
C33 C 0.4936(14) 0.8151(10) 0.0946(4) 0.0271(13) Uani 0.506(19) 1 d . U P A 1
C34 C 0.4584(12) 0.7762(11) 0.0358(4) 0.0375(17) Uani 0.506(19) 1 d G U P A 1
H34 H 0.499157 0.692653 0.025526 0.045 Uiso 0.506(19) 1 calc R . P A 1
C35 C 0.3638(9) 0.8596(13) -0.0079(3) 0.044(2) Uani 0.506(19) 1 d G U P A 1
H35 H 0.339771 0.833013 -0.048079 0.053 Uiso 0.506(19) 1 calc R . P A 1
C36 C 0.3042(9) 0.9819(12) 0.0072(4) 0.040(3) Uani 0.506(19) 1 d G U P A 1
H36 H 0.239486 1.038837 -0.022699 0.048 Uiso 0.506(19) 1 calc R . P A 1
C37 C 0.3393(11) 1.0207(10) 0.0660(5) 0.0380(19) Uani 0.506(19) 1 d G U P A 1
H37 H 0.298586 1.104302 0.076286 0.046 Uiso 0.506(19) 1 calc R . P A 1
C38 C 0.4340(13) 0.9374(11) 0.1097(4) 0.031(2) Uani 0.506(19) 1 d G U P A 1
H38 H 0.457972 0.963943 0.149892 0.037 Uiso 0.506(19) 1 calc R . P A 1
C33A C 0.4681(14) 0.8424(10) 0.0980(4) 0.0271(13) Uani 0.494(19) 1 d . U P A 2
C34A C 0.4283(12) 0.8190(10) 0.0364(4) 0.0350(16) Uani 0.494(19) 1 d G U P A 2
H34A H 0.464500 0.738418 0.020903 0.042 Uiso 0.494(19) 1 calc R . P A 2
C35A C 0.3354(10) 0.9133(11) -0.0027(3) 0.032(2) Uani 0.494(19) 1 d G U P A 2
H35A H 0.308156 0.897250 -0.044767 0.038 Uiso 0.494(19) 1 calc R . P A 2
C36A C 0.2824(9) 1.0311(10) 0.0200(4) 0.038(2) Uani 0.494(19) 1 d G U P A 2
H36A H 0.218884 1.095614 -0.006700 0.045 Uiso 0.494(19) 1 calc R . P A 2
C37A C 0.3222(12) 1.0546(9) 0.0816(5) 0.0313(16) Uani 0.494(19) 1 d G U P A 2
H37A H 0.285954 1.135147 0.097037 0.038 Uiso 0.494(19) 1 calc R . P A 2
C38A C 0.4151(14) 0.9603(10) 0.1206(4) 0.0283(17) Uani 0.494(19) 1 d G U P A 2
H38A H 0.442298 0.976316 0.162709 0.034 Uiso 0.494(19) 1 calc R . P A 2
C39 C 0.7780(2) 0.8657(2) 0.18596(10) 0.0281(5) Uani 1 1 d . . . . .
C40 C 0.8945(2) 0.8305(2) 0.13670(11) 0.0354(5) Uani 1 1 d . . . . .
H40 H 0.913847 0.753842 0.117371 0.042 Uiso 1 1 calc R . . . .
C41 C 0.9823(3) 0.9085(3) 0.11608(12) 0.0440(6) Uani 1 1 d . . . . .
H41 H 1.062297 0.884358 0.082944 0.053 Uiso 1 1 calc R . . . .
C42 C 0.9539(3) 1.0201(3) 0.14334(13) 0.0466(7) Uani 1 1 d . . . . .
H42 H 1.013896 1.072892 0.128838 0.056 Uiso 1 1 calc R . . . .
C43 C 0.8383(3) 1.0558(2) 0.19180(13) 0.0447(6) Uani 1 1 d . . . . .
H43 H 0.819108 1.132943 0.210580 0.054 Uiso 1 1 calc R . . . .
C44 C 0.7499(3) 0.9790(2) 0.21317(11) 0.0350(5) Uani 1 1 d . . . . .
H44 H 0.670257 1.003940 0.246385 0.042 Uiso 1 1 calc R . . . .
Cl1S Cl 0.43254(14) 0.72131(12) 0.56725(7) 0.0605(3) Uani 0.927(4) 1 d D . P B 1
Cl2S Cl 0.70237(10) 0.71138(12) 0.48110(8) 0.0564(4) Uani 0.927(4) 1 d D . P B 1
C3S C 0.5693(4) 0.6339(3) 0.51072(15) 0.0393(9) Uani 0.927(4) 1 d D . P B 1
H3SA H 0.625295 0.554497 0.532536 0.047 Uiso 0.927(4) 1 calc R . P B 1
H3SB H 0.515460 0.616944 0.473238 0.047 Uiso 0.927(4) 1 calc R . P B 1
Cl2T Cl 0.7156(13) 0.6716(15) 0.4531(9) 0.0564(4) Uani 0.073(4) 1 d D . P B 2
Cl1T Cl 0.460(2) 0.7359(18) 0.5494(9) 0.0605(3) Uani 0.073(4) 1 d D . P B 2
C3T C 0.563(5) 0.627(4) 0.493(3) 0.0393(9) Uani 0.073(4) 1 d D . P B 2
H3TA H 0.604016 0.546347 0.517064 0.047 Uiso 0.073(4) 1 calc R . P B 2
H3TB H 0.491537 0.617742 0.460200 0.047 Uiso 0.073(4) 1 calc R . P B 2

loop_
_atom_site_aniso_label
_atom_site_aniso_U_11
_atom_site_aniso_U_22
_atom_site_aniso_U_33
_atom_site_aniso_U_23
_atom_site_aniso_U_13
_atom_site_aniso_U_12
P1 0.0264(3) 0.0233(3) 0.0218(3) 0.0054(2) -0.0030(2) -0.0099(2)
P2 0.0355(3) 0.0371(3) 0.0226(3) -0.0053(2) 0.0030(2) -0.0141(3)
O1 0.0338(8) 0.0295(8) 0.0279(8) 0.0104(6) -0.0063(6) -0.0122(7)
O2 0.0547(11) 0.0542(11) 0.0473(11) -0.0237(9) 0.0196(9) -0.0194(9)
C1 0.0257(11) 0.0218(10) 0.0318(12) 0.0018(9) -0.0058(9) -0.0069(9)
C2 0.0279(11) 0.0270(11) 0.0296(11) -0.0006(9) -0.0100(9) -0.0076(9)
C3 0.0300(11) 0.0238(10) 0.0196(10) 0.0022(8) -0.0027(8) -0.0089(9)
C4 0.0237(10) 0.0224(10) 0.0190(10) 0.0032(8) -0.0014(8) -0.0081(8)
C5 0.0317(11) 0.0257(11) 0.0223(10) -0.0016(8) 0.0001(9) -0.0094(9)
C6 0.0278(11) 0.0216(10) 0.0203(10) 0.0014(8) -0.0007(8) -0.0064(8)
C7 0.0212(10) 0.0263(11) 0.0254(11) 0.0016(8) -0.0030(8) -0.0033(8)
C8 0.0231(10) 0.0247(10) 0.0237(11) 0.0005(8) -0.0045(8) -0.0040(8)
C9 0.0283(11) 0.0281(11) 0.0259(11) 0.0021(9) 0.0022(9) -0.0147(9)
C10 0.0311(12) 0.0364(12) 0.0287(12) 0.0031(9) -0.0005(9) -0.0099(10)
C11 0.0308(12) 0.0368(13) 0.0435(14) -0.0001(11) 0.0015(10) -0.0068(10)
C12 0.0352(13) 0.0388(13) 0.0448(14) -0.0100(11) 0.0124(11) -0.0145(11)
C13 0.0459(14) 0.0443(14) 0.0290(12) -0.0070(10) 0.0082(11) -0.0231(12)
C14 0.0348(12) 0.0361(12) 0.0277(11) 0.0024(9) -0.0003(9) -0.0191(10)
C15 0.0218(11) 0.0233(11) 0.0485(14) 0.0011(10) -0.0032(10) -0.0063(9)
C16 0.0618(18) 0.0503(16) 0.0560(17) 0.0106(13) -0.0044(14) -0.0372(14)
C17 0.069(2) 0.0598(19) 0.074(2) 0.0182(16) 0.0006(17) -0.0407(17)
C18 0.0368(15) 0.0372(14) 0.105(3) 0.0028(15) 0.0043(16) -0.0220(12)
C19 0.0353(14) 0.0502(16) 0.092(2) -0.0182(16) -0.0019(15) -0.0237(13)
C20 0.0344(13) 0.0450(14) 0.0595(17) -0.0089(12) -0.0015(12) -0.0178(12)
C21 0.0232(10) 0.0235(10) 0.0234(10) -0.0001(8) 0.0064(8) -0.0097(8)
C22 0.0312(12) 0.0295(11) 0.0284(11) -0.0028(9) 0.0036(9) -0.0120(9)
C23 0.0441(14) 0.0392(13) 0.0369(13) -0.0145(11) 0.0116(11) -0.0234(11)
C24 0.0531(16) 0.0272(12) 0.0548(16) -0.0133(11) 0.0197(13) -0.0171(12)
C25 0.0478(15) 0.0248(12) 0.0509(15) 0.0049(11) 0.0061(12) -0.0051(11)
C26 0.0350(12) 0.0263(11) 0.0319(12) 0.0030(9) 0.0019(10) -0.0082(10)
C27 0.0309(12) 0.0290(11) 0.0381(13) -0.0110(10) 0.0037(10) -0.0095(10)
C28 0.0327(12) 0.0271(11) 0.0466(14) -0.0034(10) 0.0004(10) -0.0098(10)
C29 0.0480(15) 0.0302(13) 0.0690(19) -0.0026(12) -0.0041(13) -0.0146(12)
C30 0.0551(17) 0.0299(13) 0.081(2) -0.0157(14) -0.0027(15) -0.0149(12)
C31 0.0627(18) 0.0547(18) 0.0599(18) -0.0294(15) -0.0031(15) -0.0219(15)
C32 0.0582(17) 0.0408(14) 0.0427(15) -0.0126(11) -0.0015(12) -0.0174(13)
C33 0.020(3) 0.041(3) 0.0188(13) 0.0031(19) 0.0021(17) -0.009(3)
C34 0.031(4) 0.057(5) 0.021(3) 0.007(3) -0.002(2) -0.010(4)
C35 0.032(4) 0.067(6) 0.029(3) 0.012(4) -0.001(3) -0.012(4)
C36 0.025(3) 0.053(6) 0.033(4) 0.023(4) -0.004(3) -0.003(4)
C37 0.026(3) 0.043(5) 0.039(4) 0.014(3) 0.007(3) -0.005(3)
C38 0.019(3) 0.048(5) 0.022(3) 0.010(3) -0.001(3) -0.007(3)
C33A 0.020(3) 0.041(3) 0.0188(13) 0.0031(19) 0.0021(17) -0.009(3)
C34A 0.030(4) 0.051(4) 0.025(3) -0.001(3) 0.000(3) -0.014(3)
C35A 0.027(4) 0.050(6) 0.016(3) 0.006(3) -0.005(2) -0.009(4)
C36A 0.027(3) 0.055(5) 0.030(4) 0.015(4) -0.001(3) -0.016(4)
C37A 0.024(3) 0.038(4) 0.032(4) 0.011(3) -0.002(3) -0.012(3)
C38A 0.028(4) 0.034(3) 0.024(3) 0.003(3) 0.007(3) -0.013(3)
C39 0.0216(10) 0.0356(12) 0.0258(11) 0.0088(9) -0.0078(9) -0.0075(9)
C40 0.0260(11) 0.0489(14) 0.0287(12) 0.0076(10) -0.0060(9) -0.0083(10)
C41 0.0241(12) 0.0723(19) 0.0350(13) 0.0172(13) -0.0055(10) -0.0165(12)
C42 0.0339(14) 0.0651(18) 0.0484(15) 0.0230(13) -0.0155(12) -0.0289(13)
C43 0.0407(14) 0.0443(15) 0.0545(16) 0.0089(12) -0.0126(12) -0.0212(12)
C44 0.0311(12) 0.0376(13) 0.0380(13) 0.0056(10) -0.0064(10) -0.0136(10)
Cl1S 0.0508(6) 0.0763(6) 0.0562(7) 0.0033(5) -0.0028(4) -0.0228(4)
Cl2S 0.0535(4) 0.0565(6) 0.0677(8) 0.0079(6) -0.0035(4) -0.0314(4)
C3S 0.0486(15) 0.0341(13) 0.043(2) 0.0104(13) -0.0147(15) -0.0245(12)
Cl2T 0.0535(4) 0.0565(6) 0.0677(8) 0.0079(6) -0.0035(4) -0.0314(4)
Cl1T 0.0508(6) 0.0763(6) 0.0562(7) 0.0033(5) -0.0028(4) -0.0228(4)
C3T 0.0486(15) 0.0341(13) 0.043(2) 0.0104(13) -0.0147(15) -0.0245(12)

loop_
_atom_type_symbol
_atom_type_description
_atom_type_scat_dispersion_real
_atom_type_scat_dispersion_imag
_atom_type_scat_source
C C 0.0033 0.0016 'International Tables Vol C Tables 4.2.6.8 and 6.1.1.4'
H H 0.0000 0.0000 'International Tables Vol C Tables 4.2.6.8 and 6.1.1.4'
Cl Cl 0.1484 0.1585 'International Tables Vol C Tables 4.2.6.8 and 6.1.1.4'
O O 0.0106 0.0060 'International Tables Vol C Tables 4.2.6.8 and 6.1.1.4'
P P 0.1023 0.0942 'International Tables Vol C Tables 4.2.6.8 and 6.1.1.4'

loop_
_geom_angle_atom_site_label_1
_geom_angle_atom_site_label_2
_geom_angle_atom_site_label_3
_geom_angle
_geom_angle_site_symmetry_1
_geom_angle_site_symmetry_3
_geom_angle_publ_flag
O1 P1 C1 118.43(9) . . ?
O1 P1 C4 113.82(9) . . ?
O1 P1 C9 111.89(9) . . ?
C1 P1 C4 95.34(9) . . ?
C9 P1 C1 105.09(10) . . ?
C9 P1 C4 110.95(9) . . ?
O2 P2 C5 114.98(10) . . ?
O2 P2 C7 115.91(10) . . ?
O2 P2 C33 107.5(4) . . ?
O2 P2 C33A 115.5(3) . . ?
C5 P2 C33A 108.7(4) . . ?
C7 P2 C5 95.02(9) . . ?
C7 P2 C33A 104.4(3) . . ?
C33 P2 C5 112.7(5) . . ?
C33 P2 C7 110.4(4) . . ?
C2 C1 P1 109.86(15) . . ?
C2 C1 C15 127.10(19) . . ?
C15 C1 P1 123.04(16) . . ?
C1 C2 H2 120.5 . . ?
C1 C2 C3 119.03(18) . . ?
C3 C2 H2 120.5 . . ?
C2 C3 H3 113.8 . . ?
C2 C3 C4 110.42(16) . . ?
C2 C3 C5 112.20(16) . . ?
C4 C3 H3 113.8 . . ?
C4 C3 C5 90.85(15) . . ?
C5 C3 H3 113.8 . . ?
C3 C4 P1 104.88(12) . . ?
C3 C4 C6 89.57(14) . . ?
C6 C4 P1 111.23(12) . . ?
C21 C4 P1 112.11(13) . . ?
C21 C4 C3 120.54(16) . . ?
C21 C4 C6 116.24(16) . . ?
C3 C5 P2 115.68(13) . . ?
C6 C5 P2 105.43(13) . . ?
C6 C5 C3 88.85(14) . . ?
C27 C5 P2 112.32(14) . . ?
C27 C5 C3 112.84(17) . . ?
C27 C5 C6 119.85(17) . . ?
C4 C6 H6 113.6 . . ?
C5 C6 C4 90.65(15) . . ?
C5 C6 H6 113.6 . . ?
C8 C6 C4 113.81(15) . . ?
C8 C6 C5 109.44(16) . . ?
C8 C6 H6 113.6 . . ?
C8 C7 P2 110.86(15) . . ?
C8 C7 C39 126.61(19) . . ?
C39 C7 P2 122.51(15) . . ?
C6 C8 H8 120.5 . . ?
C7 C8 C6 118.93(18) . . ?
C7 C8 H8 120.5 . . ?
C10 C9 P1 121.57(16) . . ?
C10 C9 C14 119.2(2) . . ?
C14 C9 P1 119.11(17) . . ?
C9 C10 H10 119.9 . . ?
C11 C10 C9 120.2(2) . . ?
C11 C10 H10 119.9 . . ?
C10 C11 H11 120.0 . . ?
C10 C11 C12 120.0(2) . . ?
C12 C11 H11 120.0 . . ?
C11 C12 H12 119.8 . . ?
C13 C12 C11 120.4(2) . . ?
C13 C12 H12 119.8 . . ?
C12 C13 H13 119.9 . . ?
C12 C13 C14 120.1(2) . . ?
C14 C13 H13 119.9 . . ?
C9 C14 H14 120.0 . . ?
C13 C14 C9 120.1(2) . . ?
C13 C14 H14 120.0 . . ?
C16 C15 C1 120.5(2) . . ?
C20 C15 C1 121.5(2) . . ?
C20 C15 C16 117.9(2) . . ?
C15 C16 H16 119.6 . . ?
C17 C16 C15 120.8(3) . . ?
C17 C16 H16 119.6 . . ?
C16 C17 H17 119.8 . . ?
C18 C17 C16 120.4(3) . . ?
C18 C17 H17 119.8 . . ?
C17 C18 H18 120.3 . . ?
C19 C18 C17 119.5(2) . . ?
C19 C18 H18 120.3 . . ?
C18 C19 H19 119.7 . . ?
C18 C19 C20 120.5(3) . . ?
C20 C19 H19 119.7 . . ?
C15 C20 H20 119.5 . . ?
C19 C20 C15 120.9(3) . . ?
C19 C20 H20 119.5 . . ?
C22 C21 C4 119.10(18) . . ?
C26 C21 C4 122.16(18) . . ?
C26 C21 C22 118.71(19) . . ?
C21 C22 H22 119.8 . . ?
C23 C22 C21 120.3(2) . . ?
C23 C22 H22 119.8 . . ?
C22 C23 H23 119.7 . . ?
C24 C23 C22 120.5(2) . . ?
C24 C23 H23 119.7 . . ?
C23 C24 H24 120.3 . . ?
C25 C24 C23 119.5(2) . . ?
C25 C24 H24 120.3 . . ?
C24 C25 H25 119.7 . . ?
C24 C25 C26 120.5(2) . . ?
C26 C25 H25 119.7 . . ?
C21 C26 C25 120.5(2) . . ?
C21 C26 H26 119.8 . . ?
C25 C26 H26 119.8 . . ?
C28 C27 C5 122.9(2) . . ?
C28 C27 C32 118.6(2) . . ?
C32 C27 C5 118.1(2) . . ?
C27 C28 H28 119.8 . . ?
C27 C28 C29 120.4(2) . . ?
C29 C28 H28 119.8 . . ?
C28 C29 H29 119.7 . . ?
C30 C29 C28 120.6(3) . . ?
C30 C29 H29 119.7 . . ?
C29 C30 H30 120.0 . . ?
C29 C30 C31 119.9(2) . . ?
C31 C30 H30 120.0 . . ?
C30 C31 H31 119.8 . . ?
C30 C31 C32 120.4(3) . . ?
C32 C31 H31 119.8 . . ?
C27 C32 H32 119.9 . . ?
C31 C32 C27 120.1(3) . . ?
C31 C32 H32 119.9 . . ?
C34 C33 P2 119.7(5) . . ?
C34 C33 C38 120.0 . . ?
C38 C33 P2 120.2(5) . . ?
C33 C34 H34 120.0 . . ?
C33 C34 C35 120.0 . . ?
C35 C34 H34 120.0 . . ?
C34 C35 H35 120.0 . . ?
C36 C35 C34 120.0 . . ?
C36 C35 H35 120.0 . . ?
C35 C36 H36 120.0 . . ?
C35 C36 C37 120.0 . . ?
C37 C36 H36 120.0 . . ?
C36 C37 H37 120.0 . . ?
C38 C37 C36 120.0 . . ?
C38 C37 H37 120.0 . . ?
C33 C38 H38 120.0 . . ?
C37 C38 C33 120.0 . . ?
C37 C38 H38 120.0 . . ?
C34A C33A P2 119.1(5) . . ?
C34A C33A C38A 120.0 . . ?
C38A C33A P2 120.9(5) . . ?
C33A C34A H34A 120.0 . . ?
C35A C34A C33A 120.0 . . ?
C35A C34A H34A 120.0 . . ?
C34A C35A H35A 120.0 . . ?
C36A C35A C34A 120.0 . . ?
C36A C35A H35A 120.0 . . ?
C35A C36A H36A 120.0 . . ?
C35A C36A C37A 120.0 . . ?
C37A C36A H36A 120.0 . . ?
C36A C37A H37A 120.0 . . ?
C38A C37A C36A 120.0 . . ?
C38A C37A H37A 120.0 . . ?
C33A C38A H38A 120.0 . . ?
C37A C38A C33A 120.0 . . ?
C37A C38A H38A 120.0 . . ?
C40 C39 C7 120.7(2) . . ?
C44 C39 C7 119.81(19) . . ?
C44 C39 C40 119.4(2) . . ?
C39 C40 H40 120.2 . . ?
C41 C40 C39 119.7(2) . . ?
C41 C40 H40 120.2 . . ?
C40 C41 H41 119.8 . . ?
C42 C41 C40 120.5(2) . . ?
C42 C41 H41 119.8 . . ?
C41 C42 H42 119.9 . . ?
C41 C42 C43 120.2(2) . . ?
C43 C42 H42 119.9 . . ?
C42 C43 H43 119.9 . . ?
C42 C43 C44 120.2(2) . . ?
C44 C43 H43 119.9 . . ?
C39 C44 H44 120.0 . . ?
C43 C44 C39 120.1(2) . . ?
C43 C44 H44 120.0 . . ?
Cl1S C3S H3SA 109.4 . . ?
Cl1S C3S H3SB 109.4 . . ?
Cl2S C3S Cl1S 111.07(17) . . ?
Cl2S C3S H3SA 109.4 . . ?
Cl2S C3S H3SB 109.4 . . ?
H3SA C3S H3SB 108.0 . . ?
Cl2T C3T Cl1T 110.5(15) . . ?
Cl2T C3T H3TA 109.5 . . ?
Cl2T C3T H3TB 109.5 . . ?
Cl1T C3T H3TA 109.5 . . ?
Cl1T C3T H3TB 109.5 . . ?
H3TA C3T H3TB 108.1 . . ?

loop_
_geom_bond_atom_site_label_1
_geom_bond_atom_site_label_2
_geom_bond_distance
_geom_bond_site_symmetry_2
_geom_bond_publ_flag
P1 O1 1.4923(14) . ?
P1 C1 1.807(2) . ?
P1 C4 1.8548(19) . ?
P1 C9 1.801(2) . ?
P2 O2 1.4919(17) . ?
P2 C5 1.848(2) . ?
P2 C7 1.791(2) . ?
P2 C33 1.706(7) . ?
P2 C33A 1.926(8) . ?
C1 C2 1.337(3) . ?
C1 C15 1.479(3) . ?
C2 H2 0.9500 . ?
C2 C3 1.494(3) . ?
C3 H3 1.0000 . ?
C3 C4 1.557(3) . ?
C3 C5 1.602(3) . ?
C4 C6 1.594(3) . ?
C4 C21 1.512(3) . ?
C5 C6 1.570(3) . ?
C5 C27 1.516(3) . ?
C6 H6 1.0000 . ?
C6 C8 1.497(3) . ?
C7 C8 1.336(3) . ?
C7 C39 1.488(3) . ?
C8 H8 0.9500 . ?
C9 C10 1.397(3) . ?
C9 C14 1.399(3) . ?
C10 H10 0.9500 . ?
C10 C11 1.385(3) . ?
C11 H11 0.9500 . ?
C11 C12 1.385(3) . ?
C12 H12 0.9500 . ?
C12 C13 1.378(3) . ?
C13 H13 0.9500 . ?
C13 C14 1.387(3) . ?
C14 H14 0.9500 . ?
C15 C16 1.389(3) . ?
C15 C20 1.386(3) . ?
C16 H16 0.9500 . ?
C16 C17 1.386(3) . ?
C17 H17 0.9500 . ?
C17 C18 1.373(4) . ?
C18 H18 0.9500 . ?
C18 C19 1.370(4) . ?
C19 H19 0.9500 . ?
C19 C20 1.384(3) . ?
C20 H20 0.9500 . ?
C21 C22 1.397(3) . ?
C21 C26 1.390(3) . ?
C22 H22 0.9500 . ?
C22 C23 1.389(3) . ?
C23 H23 0.9500 . ?
C23 C24 1.384(4) . ?
C24 H24 0.9500 . ?
C24 C25 1.378(4) . ?
C25 H25 0.9500 . ?
C25 C26 1.392(3) . ?
C26 H26 0.9500 . ?
C27 C28 1.389(3) . ?
C27 C32 1.397(3) . ?
C28 H28 0.9500 . ?
C28 C29 1.391(3) . ?
C29 H29 0.9500 . ?
C29 C30 1.371(4) . ?
C30 H30 0.9500 . ?
C30 C31 1.372(4) . ?
C31 H31 0.9500 . ?
C31 C32 1.396(4) . ?
C32 H32 0.9500 . ?
C33 C34 1.3900 . ?
C33 C38 1.3900 . ?
C34 H34 0.9500 . ?
C34 C35 1.3900 . ?
C35 H35 0.9500 . ?
C35 C36 1.3900 . ?
C36 H36 0.9500 . ?
C36 C37 1.3900 . ?
C37 H37 0.9500 . ?
C37 C38 1.3900 . ?
C38 H38 0.9500 . ?
C33A C34A 1.3900 . ?
C33A C38A 1.3900 . ?
C34A H34A 0.9500 . ?
C34A C35A 1.3900 . ?
C35A H35A 0.9500 . ?
C35A C36A 1.3900 . ?
C36A H36A 0.9500 . ?
C36A C37A 1.3900 . ?
C37A H37A 0.9500 . ?
C37A C38A 1.3900 . ?
C38A H38A 0.9500 . ?
C39 C40 1.398(3) . ?
C39 C44 1.391(3) . ?
C40 H40 0.9500 . ?
C40 C41 1.394(3) . ?
C41 H41 0.9500 . ?
C41 C42 1.374(4) . ?
C42 H42 0.9500 . ?
C42 C43 1.382(4) . ?
C43 H43 0.9500 . ?
C43 C44 1.391(3) . ?
C44 H44 0.9500 . ?
Cl1S C3S 1.761(3) . ?
Cl2S C3S 1.758(3) . ?
C3S H3SA 0.9900 . ?
C3S H3SB 0.9900 . ?
Cl2T C3T 1.759(17) . ?
Cl1T C3T 1.759(17) . ?
C3T H3TA 0.9900 . ?
C3T H3TB 0.9900 . ?

loop_
_geom_torsion_atom_site_label_1
_geom_torsion_atom_site_label_2
_geom_torsion_atom_site_label_3
_geom_torsion_atom_site_label_4
_geom_torsion
_geom_torsion_site_symmetry_1
_geom_torsion_site_symmetry_2
_geom_torsion_site_symmetry_3
_geom_torsion_site_symmetry_4
_geom_torsion_publ_flag
P1 C1 C2 C3 7.0(2) . . . . ?
P1 C1 C15 C16 -1.7(3) . . . . ?
P1 C1 C15 C20 179.98(18) . . . . ?
P1 C4 C6 C5 103.64(14) . . . . ?
P1 C4 C6 C8 -144.72(14) . . . . ?
P1 C4 C21 C22 70.3(2) . . . . ?
P1 C4 C21 C26 -107.96(19) . . . . ?
P1 C9 C10 C11 175.97(17) . . . . ?
P1 C9 C14 C13 -175.15(16) . . . . ?
P2 C5 C6 C4 118.50(13) . . . . ?
P2 C5 C6 C8 2.89(19) . . . . ?
P2 C5 C27 C28 130.2(2) . . . . ?
P2 C5 C27 C32 -57.1(2) . . . . ?
P2 C7 C8 C6 -4.7(2) . . . . ?
P2 C7 C39 C40 -43.4(3) . . . . ?
P2 C7 C39 C44 133.89(19) . . . . ?
P2 C33 C34 C35 176.4(9) . . . . ?
P2 C33 C38 C37 -176.4(9) . . . . ?
P2 C33A C34A C35A -178.5(8) . . . . ?
P2 C33A C38A C37A 178.5(9) . . . . ?
O1 P1 C1 C2 -124.06(15) . . . . ?
O1 P1 C1 C15 56.1(2) . . . . ?
O1 P1 C4 C3 123.47(13) . . . . ?
O1 P1 C4 C6 28.02(16) . . . . ?
O1 P1 C4 C21 -104.04(15) . . . . ?
O1 P1 C9 C10 -173.02(16) . . . . ?
O1 P1 C9 C14 2.23(19) . . . . ?
O2 P2 C5 C3 -146.65(14) . . . . ?
O2 P2 C5 C6 117.06(14) . . . . ?
O2 P2 C5 C27 -15.12(19) . . . . ?
O2 P2 C7 C8 -115.47(16) . . . . ?
O2 P2 C7 C39 65.86(19) . . . . ?
O2 P2 C33 C34 34.7(7) . . . . ?
O2 P2 C33 C38 -148.9(4) . . . . ?
C1 P1 C4 C3 -0.85(14) . . . . ?
C1 P1 C4 C6 -96.31(14) . . . . ?
C1 P1 C4 C21 131.64(14) . . . . ?
C1 P1 C9 C10 -43.25(19) . . . . ?
C1 P1 C9 C14 131.99(16) . . . . ?
C1 C2 C3 C4 -7.8(3) . . . . ?
C1 C2 C3 C5 92.0(2) . . . . ?
C1 C15 C16 C17 -179.2(2) . . . . ?
C1 C15 C20 C19 179.0(2) . . . . ?
C2 C1 C15 C16 178.4(2) . . . . ?
C2 C1 C15 C20 0.1(3) . . . . ?
C2 C3 C4 P1 4.39(19) . . . . ?
C2 C3 C4 C6 116.27(17) . . . . ?
C2 C3 C4 C21 -123.13(19) . . . . ?
C2 C3 C5 P2 138.71(15) . . . . ?
C2 C3 C5 C6 -114.69(17) . . . . ?
C2 C3 C5 C27 7.4(2) . . . . ?
C3 C4 C6 C5 -2.19(14) . . . . ?
C3 C4 C6 C8 109.46(17) . . . . ?
C3 C4 C21 C22 -165.59(17) . . . . ?
C3 C4 C21 C26 16.2(3) . . . . ?
C3 C5 C6 C4 2.13(14) . . . . ?
C3 C5 C6 C8 -113.48(16) . . . . ?
C3 C5 C27 C28 -96.8(2) . . . . ?
C3 C5 C27 C32 75.8(2) . . . . ?
C4 P1 C1 C2 -3.27(17) . . . . ?
C4 P1 C1 C15 176.86(17) . . . . ?
C4 P1 C9 C10 58.67(19) . . . . ?
C4 P1 C9 C14 -126.09(16) . . . . ?
C4 C3 C5 P2 -108.77(14) . . . . ?
C4 C3 C5 C6 -2.18(14) . . . . ?
C4 C3 C5 C27 119.94(17) . . . . ?
C4 C6 C8 C7 -98.7(2) . . . . ?
C4 C21 C22 C23 -179.84(18) . . . . ?
C4 C21 C26 C25 179.58(19) . . . . ?
C5 P2 C7 C8 5.45(17) . . . . ?
C5 P2 C7 C39 -173.22(17) . . . . ?
C5 P2 C33 C34 -93.0(6) . . . . ?
C5 P2 C33 C38 83.4(6) . . . . ?
C5 C3 C4 P1 -109.74(13) . . . . ?
C5 C3 C4 C6 2.14(14) . . . . ?
C5 C3 C4 C21 122.74(18) . . . . ?
C5 C6 C8 C7 1.0(2) . . . . ?
C5 C27 C28 C29 172.7(2) . . . . ?
C5 C27 C32 C31 -172.5(2) . . . . ?
C6 C4 C21 C22 -59.3(2) . . . . ?
C6 C4 C21 C26 122.5(2) . . . . ?
C6 C5 C27 C28 5.7(3) . . . . ?
C6 C5 C27 C32 178.4(2) . . . . ?
C7 P2 C5 C3 91.70(15) . . . . ?
C7 P2 C5 C6 -4.59(14) . . . . ?
C7 P2 C5 C27 -136.77(16) . . . . ?
C7 P2 C33 C34 162.1(5) . . . . ?
C7 P2 C33 C38 -21.5(7) . . . . ?
C7 C39 C40 C41 178.07(19) . . . . ?
C7 C39 C44 C43 -177.9(2) . . . . ?
C8 C7 C39 C40 138.2(2) . . . . ?
C8 C7 C39 C44 -44.6(3) . . . . ?
C9 P1 C1 C2 110.13(16) . . . . ?
C9 P1 C1 C15 -69.74(18) . . . . ?
C9 P1 C4 C3 -109.26(14) . . . . ?
C9 P1 C4 C6 155.29(13) . . . . ?
C9 P1 C4 C21 23.23(17) . . . . ?
C9 C10 C11 C12 -1.2(3) . . . . ?
C10 C9 C14 C13 0.2(3) . . . . ?
C10 C11 C12 C13 0.7(3) . . . . ?
C11 C12 C13 C14 0.2(3) . . . . ?
C12 C13 C14 C9 -0.7(3) . . . . ?
C14 C9 C10 C11 0.7(3) . . . . ?
C15 C1 C2 C3 -173.17(19) . . . . ?
C15 C16 C17 C18 0.5(5) . . . . ?
C16 C15 C20 C19 0.7(4) . . . . ?
C16 C17 C18 C19 0.1(5) . . . . ?
C17 C18 C19 C20 -0.2(4) . . . . ?
C18 C19 C20 C15 -0.1(4) . . . . ?
C20 C15 C16 C17 -0.8(4) . . . . ?
C21 C4 C6 C5 -126.44(17) . . . . ?
C21 C4 C6 C8 -14.8(2) . . . . ?
C21 C22 C23 C24 0.8(3) . . . . ?
C22 C21 C26 C25 1.4(3) . . . . ?
C22 C23 C24 C25 0.2(3) . . . . ?
C23 C24 C25 C26 -0.4(4) . . . . ?
C24 C25 C26 C21 -0.4(3) . . . . ?
C26 C21 C22 C23 -1.6(3) . . . . ?
C27 C5 C6 C4 -113.72(19) . . . . ?
C27 C5 C6 C8 130.67(19) . . . . ?
C27 C28 C29 C30 -0.4(4) . . . . ?
C28 C27 C32 C31 0.5(4) . . . . ?
C28 C29 C30 C31 0.1(4) . . . . ?
C29 C30 C31 C32 0.4(4) . . . . ?
C30 C31 C32 C27 -0.7(4) . . . . ?
C32 C27 C28 C29 0.1(3) . . . . ?
C33 P2 C5 C3 -22.9(4) . . . . ?
C33 P2 C5 C6 -119.2(4) . . . . ?
C33 P2 C5 C27 108.6(4) . . . . ?
C33 P2 C7 C8 122.0(5) . . . . ?
C33 P2 C7 C39 -56.7(5) . . . . ?
C33 C34 C35 C36 0.0 . . . . ?
C34 C33 C38 C37 0.0 . . . . ?
C34 C35 C36 C37 0.0 . . . . ?
C35 C36 C37 C38 0.0 . . . . ?
C36 C37 C38 C33 0.0 . . . . ?
C38 C33 C34 C35 0.0 . . . . ?
C33A P2 C5 C3 -15.4(4) . . . . ?
C33A P2 C5 C6 -111.7(3) . . . . ?
C33A P2 C5 C27 116.2(4) . . . . ?
C33A P2 C7 C8 116.3(4) . . . . ?
C33A P2 C7 C39 -62.4(4) . . . . ?
C33A C34A C35A C36A 0.0 . . . . ?
C34A C33A C38A C37A 0.0 . . . . ?
C34A C35A C36A C37A 0.0 . . . . ?
C35A C36A C37A C38A 0.0 . . . . ?
C36A C37A C38A C33A 0.0 . . . . ?
C38A C33A C34A C35A 0.0 . . . . ?
C39 C7 C8 C6 173.95(18) . . . . ?
C39 C40 C41 C42 -0.7(3) . . . . ?
C40 C39 C44 C43 -0.6(3) . . . . ?
C40 C41 C42 C43 0.3(4) . . . . ?
C41 C42 C43 C44 -0.1(4) . . . . ?
C42 C43 C44 C39 0.2(3) . . . . ?
C44 C39 C40 C41 0.8(3) . . . . ?

loop_
_smtbx_masks_void_nr
_smtbx_masks_void_average_x
_smtbx_masks_void_average_y
_smtbx_masks_void_average_z
_smtbx_masks_void_volume
_smtbx_masks_void_count_electrons
_smtbx_masks_void_content
1 -0.092 0.500 0.000 256.3 70.6 ?
